data_4506713
loop_
_publ_author_name
'Dikundwar, Amol G.'
'Pete, Umesh D.'
'Zade, Chetan M.'
'Bendre, Ratnamala S.'
'Guru Row, Tayur N.'

_publ_section_title
;
 Tracing a Common &#x201C;Origin&#x201D; of Phase Transformation,
 Polymorphism, Disorder, Isosterism, and Isostructuralism in
 Fluorobenzoylcarvacryl Thiourea
;
_journal_issue 9
_journal_name_full 'Crystal Growth &amp; Design'
_journal_page_first 4530
_journal_paper_doi 10.1021/cg300699r
_journal_volume 12
_journal_year 2012
_chemical_compound_source 'see text'
_chemical_formula_moiety 'C18 H19 F N2 O2 S'
_chemical_formula_sum 'C18 H19 F N2 O2 S'
_chemical_formula_weight 346.42
_chemical_name_systematic
;
2-fluorobenzoylcarvacryl thiourea, Form IA
;
_space_group_IT_number 1
_symmetry_cell_setting triclinic
_symmetry_Int_Tables_number 1
_symmetry_space_group_name_Hall 'P 1'
_symmetry_space_group_name_H-M 'P 1'
_atom_sites_solution_hydrogens geom
_atom_sites_solution_primary direct
_atom_sites_solution_secondary difmap
_cell_angle_alpha 87.715(4)
_cell_angle_beta 90.239(3)
_cell_angle_gamma 89.911(3)
_cell_formula_units_Z 4
_cell_length_a 10.0715(4)
_cell_length_b 14.8192(7)
_cell_length_c 11.8886(6)
_cell_measurement_reflns_used 19280
_cell_measurement_temperature 295(1)
_cell_measurement_theta_max 25.0
_cell_measurement_theta_min 2.4
_cell_volume 1772.96(14)
_computing_cell_refinement 'CrysAlisPro CCD (Oxford Diffraction, 2009)'
_computing_data_collection 'CrysAlisPro CCD (Oxford Diffraction, 2009)'
_computing_data_reduction 'CrysAlisPro RED (Oxford Diffraction, 2009)'
_computing_molecular_graphics 'Ortep-3 (Farrugia, 1997) and CAMERON (Watkin et al., 1993)'
_computing_publication_material 'WinGX (Farrugia, 1999)'
_computing_structure_refinement 'SHELXL97 (Sheldrick, 2008)'
_computing_structure_solution 'SHELXS97  (Sheldrick, 2008)'
_diffrn_ambient_temperature 295(1)
_diffrn_measured_fraction_theta_full 0.996
_diffrn_measured_fraction_theta_max 0.996
_diffrn_measurement_device_type 'Oxford Xcalibur,Eos(Nova) CCD detector'
_diffrn_measurement_method 'f\w scans'
_diffrn_radiation_monochromator graphite
_diffrn_radiation_probe x-ray
_diffrn_radiation_source 'Enhance (Mo) X-ray Source'
_diffrn_radiation_type MoK\a
_diffrn_radiation_wavelength 0.71073
_diffrn_reflns_av_R_equivalents 0.0430
_diffrn_reflns_av_sigmaI/netI 0.0991
_diffrn_reflns_limit_h_max 11
_diffrn_reflns_limit_h_min -11
_diffrn_reflns_limit_k_max 17
_diffrn_reflns_limit_k_min -17
_diffrn_reflns_limit_l_max 14
_diffrn_reflns_limit_l_min -14
_diffrn_reflns_number 19280
_diffrn_reflns_reduction_process
;
;
_diffrn_reflns_theta_full 25.00
_diffrn_reflns_theta_max 25.00
_diffrn_reflns_theta_min 2.44
_exptl_absorpt_coefficient_mu 0.205
_exptl_absorpt_correction_T_max 0.9818
_exptl_absorpt_correction_T_min 0.9412
_exptl_absorpt_correction_type multi-scan
_exptl_absorpt_process_details 'CrysAlis RED (Oxford Diffraction,2009)'
_exptl_crystal_colour colorless
_exptl_crystal_density_diffrn 1.298
_exptl_crystal_density_method 'Not Measured'
_exptl_crystal_description plate
_exptl_crystal_F_000 728
_exptl_crystal_size_max 0.30
_exptl_crystal_size_mid 0.25
_exptl_crystal_size_min 0.09
_refine_diff_density_max 0.221
_refine_diff_density_min -0.180
_refine_diff_density_rms 0.038
_refine_ls_abs_structure_details 'Flack H D (1983), Acta Cryst. A39, 876-881'
_refine_ls_abs_structure_Flack -0.06(5)
_refine_ls_extinction_method none
_refine_ls_goodness_of_fit_ref 0.853
_refine_ls_hydrogen_treatment constr
_refine_ls_matrix_type full
_refine_ls_number_parameters 881
_refine_ls_number_reflns 11871
_refine_ls_number_restraints 3
_refine_ls_restrained_S_all 0.853
_refine_ls_R_factor_all 0.0849
_refine_ls_R_factor_gt 0.0475
_refine_ls_shift/su_max 0.001
_refine_ls_shift/su_mean 0.000
_refine_ls_structure_factor_coef Fsqd
_refine_ls_weighting_details 'calc w=1/[\s^2^(Fo^2^)+(0.0301P)^2^+0.0000P] where P=(Fo^2^+2Fc^2^)/3'
_refine_ls_weighting_scheme calc
_refine_ls_wR_factor_gt 0.0781
_refine_ls_wR_factor_ref 0.0853
_reflns_number_gt 7485
_reflns_number_total 11871
_reflns_threshold_expression >2sigma(I)
_cod_data_source_file cg300699r_si_002.cif
_cod_data_source_block 2FBCTU_FormIA
_cod_depositor_comments
;
The following automatic conversions were performed:

'_symmetry_cell_setting' value 'Triclinic' changed to 'triclinic'
according to /home/saulius/struct/CIF-dictionaries/cif_core.dic
dictionary named 'cif_core.dic' version 2.4.2 from 2011-04-26.

Automatic conversion script
Id: cif_fix_values 1891 2012-01-12 08:04:46Z andrius 
;
_cod_database_code 4506713

loop_
_symmetry_equiv_pos_site_id
_symmetry_equiv_pos_as_xyz
1 x,y,z

loop_
_atom_site_label
_atom_site_type_symbol
_atom_site_fract_x
_atom_site_fract_y
_atom_site_fract_z
_atom_site_U_iso_or_equiv
_atom_site_adp_type
_atom_site_occupancy
_atom_site_symmetry_multiplicity
_atom_site_calc_flag
_atom_site_refinement_flags
S1 S 1.68108(9) 1.13849(7) 0.28164(9) 0.0463(3) Uani 1 1 d .
F1 F 1.7464(2) 1.39580(15) 0.0651(2) 0.0615(7) Uani 1 1 d .
O1 O 1.3755(2) 1.34525(16) 0.1553(2) 0.0468(7) Uani 1 1 d .
O2 O 1.3539(3) 0.80205(17) 0.2567(3) 0.0639(9) Uani 1 1 d .
H2O H 1.3127 0.7882 0.3142 0.096 Uiso 1 1 calc R
N1 N 1.5792(3) 1.29437(19) 0.2106(3) 0.0381(8) Uani 1 1 d .
H1N H 1.6583 1.3124 0.2251 0.046 Uiso 1 1 calc R
N2 N 1.4356(3) 1.17142(18) 0.2099(2) 0.0343(8) Uani 1 1 d .
H2N H 1.3736 1.2080 0.1879 0.041 Uiso 1 1 calc R
C1 C 1.6728(4) 1.4676(3) 0.0967(3) 0.0431(10) Uani 1 1 d .
C2 C 1.7181(4) 1.5510(3) 0.0705(4) 0.0605(13) Uani 1 1 d .
H2 H 1.7995 1.5591 0.0348 0.073 Uiso 1 1 calc R
C3 C 1.6424(5) 1.6243(3) 0.0973(4) 0.0686(14) Uani 1 1 d .
H3 H 1.6729 1.6826 0.0809 0.082 Uiso 1 1 calc R
C4 C 1.5197(4) 1.6110(3) 0.1491(4) 0.0657(14) Uani 1 1 d .
H4 H 1.4681 1.6604 0.1673 0.079 Uiso 1 1 calc R
C5 C 1.4758(4) 1.5262(3) 0.1731(3) 0.0455(10) Uani 1 1 d .
H5 H 1.3934 1.5182 0.2070 0.055 Uiso 1 1 calc R
C6 C 1.5510(3) 1.4505(2) 0.1481(3) 0.0336(9) Uani 1 1 d .
C7 C 1.4924(4) 1.3602(2) 0.1700(3) 0.0354(10) Uani 1 1 d .
C8 C 1.5560(3) 1.2040(2) 0.2308(3) 0.0344(9) Uani 1 1 d .
C9 C 1.4068(3) 1.0774(2) 0.2231(3) 0.0356(9) Uani 1 1 d .
C10 C 1.3266(3) 1.0446(2) 0.3116(3) 0.0370(9) Uani 1 1 d .
C11 C 1.3073(4) 0.9513(3) 0.3199(3) 0.0434(10) Uani 1 1 d .
H11 H 1.2528 0.9272 0.3764 0.052 Uiso 1 1 calc R
C12 C 1.3667(4) 0.8941(3) 0.2470(4) 0.0444(10) Uani 1 1 d .
C13 C 1.4473(4) 0.9267(3) 0.1598(3) 0.0408(10) Uani 1 1 d .
C14 C 1.4621(3) 1.0187(2) 0.1496(3) 0.0392(10) Uani 1 1 d .
H14 H 1.5121 1.0426 0.0900 0.047 Uiso 1 1 calc R
C15 C 1.2697(4) 1.1060(3) 0.3971(4) 0.0489(11) Uani 1 1 d .
H15 H 1.2769 1.1680 0.3660 0.059 Uiso 1 1 calc R
C16 C 1.1238(4) 1.0884(3) 0.4227(4) 0.0737(15) Uani 1 1 d .
H16A H 1.0745 1.0873 0.3535 0.111 Uiso 1 1 calc R
H16B H 1.0900 1.1356 0.4677 0.111 Uiso 1 1 calc R
H16C H 1.1149 1.0314 0.4630 0.111 Uiso 1 1 calc R
C17 C 1.3517(5) 1.1000(3) 0.5066(4) 0.0834(16) Uani 1 1 d .
H17A H 1.4436 1.1104 0.4896 0.125 Uiso 1 1 calc R
H17B H 1.3415 1.0411 0.5421 0.125 Uiso 1 1 calc R
H17C H 1.3210 1.1449 0.5565 0.125 Uiso 1 1 calc R
C18 C 1.5184(4) 0.8622(3) 0.0873(4) 0.0643(13) Uani 1 1 d .
H18A H 1.4551 0.8230 0.0535 0.096 Uiso 1 1 calc R
H18B H 1.5798 0.8268 0.1325 0.096 Uiso 1 1 calc R
H18C H 1.5658 0.8954 0.0293 0.096 Uiso 1 1 calc R
S2 S 0.85663(10) 1.36727(7) 0.33100(10) 0.0535(3) Uani 1 1 d .
F2 F 0.7937(2) 1.18729(19) 0.0162(2) 0.0788(8) Uani 1 1 d .
O3 O 1.1563(2) 1.21431(18) 0.1225(2) 0.0533(8) Uani 1 1 d .
O4 O 1.2024(4) 1.70057(18) 0.4041(2) 0.0687(9) Uani 1 1 d .
H4O H 1.2194 1.6961 0.4716 0.103 Uiso 1 1 calc R
N3 N 0.9548(3) 1.24484(19) 0.2005(2) 0.0397(8) Uani 1 1 d .
H3N H 0.8761 1.2231 0.2083 0.048 Uiso 1 1 calc R
N4 N 1.0977(3) 1.3613(2) 0.2416(3) 0.0408(8) Uani 1 1 d .
H4N H 1.1581 1.3328 0.2064 0.049 Uiso 1 1 calc R
C19 C 0.8620(4) 1.1082(3) 0.0349(4) 0.0516(11) Uani 1 1 d .
C20 C 0.8135(5) 1.0312(4) -0.0058(4) 0.0677(15) Uani 1 1 d .
H20 H 0.7331 1.0324 -0.0446 0.081 Uiso 1 1 calc R
C21 C 0.8799(6) 0.9526(3) 0.0089(4) 0.0728(16) Uani 1 1 d .
H21 H 0.8448 0.8997 -0.0183 0.087 Uiso 1 1 calc R
C22 C 1.0015(5) 0.9513(3) 0.0652(4) 0.0690(14) Uani 1 1 d .
H22 H 1.0486 0.8977 0.0762 0.083 Uiso 1 1 calc R
C23 C 1.0504(4) 1.0305(3) 0.1042(4) 0.0526(11) Uani 1 1 d .
H23 H 1.1322 1.0301 0.1408 0.063 Uiso 1 1 calc R
C24 C 0.9819(4) 1.1107(3) 0.0907(3) 0.0366(9) Uani 1 1 d .
C25 C 1.0395(4) 1.1951(2) 0.1361(3) 0.0390(10) Uani 1 1 d .
C26 C 0.9777(3) 1.3240(2) 0.2539(3) 0.0388(9) Uani 1 1 d .
C27 C 1.1291(3) 1.4484(2) 0.2859(3) 0.0378(10) Uani 1 1 d .
C28 C 1.2020(4) 1.4528(3) 0.3843(4) 0.0477(11) Uani 1 1 d .
C29 C 1.2284(4) 1.5398(3) 0.4202(4) 0.0524(11) Uani 1 1 d .
H29 H 1.2793 1.5466 0.4847 0.063 Uiso 1 1 calc R
C30 C 1.1816(4) 1.6149(3) 0.3631(4) 0.0465(11) Uani 1 1 d .
C31 C 1.1084(4) 1.6105(3) 0.2643(4) 0.0449(11) Uani 1 1 d .
C32 C 1.0855(4) 1.5241(3) 0.2280(3) 0.0417(10) Uani 1 1 d .
H32 H 1.0386 1.5176 0.1613 0.050 Uiso 1 1 calc R
C33 C 1.2507(5) 1.3723(3) 0.4531(4) 0.0642(13) Uani 1 1 d .
H33 H 1.2355 1.3192 0.4083 0.077 Uiso 1 1 calc R
C34 C 1.1716(6) 1.3584(4) 0.5607(5) 0.121(3) Uani 1 1 d .
H34A H 1.0796 1.3503 0.5424 0.181 Uiso 1 1 calc R
H34B H 1.1812 1.4103 0.6058 0.181 Uiso 1 1 calc R
H34C H 1.2040 1.3058 0.6020 0.181 Uiso 1 1 calc R
C35 C 1.3984(5) 1.3744(3) 0.4805(5) 0.0925(18) Uani 1 1 d .
H35A H 1.4154 1.4203 0.5333 0.139 Uiso 1 1 calc R
H35B H 1.4476 1.3873 0.4127 0.139 Uiso 1 1 calc R
H35C H 1.4253 1.3167 0.5127 0.139 Uiso 1 1 calc R
C36 C 1.0564(5) 1.6930(3) 0.2010(4) 0.0769(15) Uani 1 1 d .
H36A H 1.1264 1.7199 0.1565 0.115 Uiso 1 1 calc R
H36B H 1.0248 1.7356 0.2533 0.115 Uiso 1 1 calc R
H36C H 0.9849 1.6761 0.1525 0.115 Uiso 1 1 calc R
S3 S 1.16506(9) 0.85637(7) 0.61723(10) 0.0528(3) Uani 1 1 d .
F3 F 1.2311(2) 0.65391(18) 0.9322(2) 0.0723(8) Uani 1 1 d .
O5 O 0.8682(2) 0.69353(19) 0.8304(3) 0.0650(9) Uani 1 1 d .
O6 O 0.8107(3) 1.19309(17) 0.5417(2) 0.0601(8) Uani 1 1 d .
H6O H 0.7955 1.1923 0.4740 0.090 Uiso 1 1 calc R
N5 N 1.0680(3) 0.72629(19) 0.7503(3) 0.0402(8) Uani 1 1 d .
H5N H 1.1466 0.7048 0.7423 0.048 Uiso 1 1 calc R
N6 N 0.9255(3) 0.8460(2) 0.7082(3) 0.0406(8) Uani 1 1 d .
H6N H 0.8659 0.8153 0.7444 0.049 Uiso 1 1 calc R
C37 C 1.1608(4) 0.5774(3) 0.9152(4) 0.0474(11) Uani 1 1 d .
C38 C 1.2085(4) 0.4970(3) 0.9541(4) 0.0593(13) Uani 1 1 d .
H38 H 1.2899 0.4941 0.9913 0.071 Uiso 1 1 calc R
C39 C 1.1385(5) 0.4204(3) 0.9394(4) 0.0714(15) Uani 1 1 d .
H39 H 1.1725 0.3649 0.9652 0.086 Uiso 1 1 calc R
C40 C 1.0161(5) 0.4248(3) 0.8857(4) 0.0678(14) Uani 1 1 d .
H40 H 0.9670 0.3726 0.8756 0.081 Uiso 1 1 calc R
C41 C 0.9681(4) 0.5078(3) 0.8476(4) 0.0531(12) Uani 1 1 d .
H41 H 0.8851 0.5110 0.8131 0.064 Uiso 1 1 calc R
C42 C 1.0395(4) 0.5859(3) 0.8591(3) 0.0384(10) Uani 1 1 d .
C43 C 0.9842(4) 0.6728(2) 0.8148(3) 0.0400(10) Uani 1 1 d .
C44 C 1.0454(3) 0.8094(2) 0.6962(3) 0.0392(10) Uani 1 1 d .
C45 C 0.8916(3) 0.9341(2) 0.6633(3) 0.0374(10) Uani 1 1 d .
C46 C 0.8149(4) 0.9448(3) 0.5656(3) 0.0417(10) Uani 1 1 d .
C47 C 0.7869(4) 1.0318(3) 0.5290(3) 0.0473(11) Uani 1 1 d .
H47 H 0.7337 1.0412 0.4655 0.057 Uiso 1 1 calc R
C48 C 0.8349(4) 1.1059(3) 0.5833(3) 0.0454(11) Uani 1 1 d .
C49 C 0.9124(4) 1.0957(3) 0.6802(3) 0.0425(10) Uani 1 1 d .
C50 C 0.9379(3) 1.0079(3) 0.7173(3) 0.0415(10) Uani 1 1 d .
H50 H 0.9889 0.9984 0.7821 0.050 Uiso 1 1 calc R
C51 C 0.7661(5) 0.8656(3) 0.4995(4) 0.0624(13) Uani 1 1 d .
H51 H 0.7817 0.8103 0.5457 0.075 Uiso 1 1 calc R
C52 C 0.8469(6) 0.8592(4) 0.3926(5) 0.116(2) Uani 1 1 d .
H52A H 0.9392 0.8525 0.4116 0.174 Uiso 1 1 calc R
H52B H 0.8346 0.9132 0.3464 0.174 Uiso 1 1 calc R
H52C H 0.8181 0.8080 0.3521 0.174 Uiso 1 1 calc R
C53 C 0.6190(4) 0.8712(3) 0.4733(5) 0.0829(16) Uani 1 1 d .
H53A H 0.6027 0.9203 0.4200 0.124 Uiso 1 1 calc R
H53B H 0.5708 0.8810 0.5412 0.124 Uiso 1 1 calc R
H53C H 0.5903 0.8157 0.4420 0.124 Uiso 1 1 calc R
C54 C 0.9669(5) 1.1752(3) 0.7389(4) 0.0695(14) Uani 1 1 d .
H54A H 1.0284 1.1546 0.7964 0.104 Uiso 1 1 calc R
H54B H 0.8955 1.2073 0.7727 0.104 Uiso 1 1 calc R
H54C H 1.0118 1.2145 0.6855 0.104 Uiso 1 1 calc R
S4 S 0.34327(9) 0.62602(7) 0.66850(9) 0.0492(3) Uani 1 1 d .
F4 F 0.2733(2) 0.87211(16) 0.8845(2) 0.0648(7) Uani 1 1 d .
O7 O 0.6446(2) 0.82407(17) 0.8015(2) 0.0517(8) Uani 1 1 d .
O8 O 0.6705(3) 0.28765(17) 0.6955(3) 0.0626(8) Uani 1 1 d .
H8O H 0.7191 0.2769 0.6425 0.094 Uiso 1 1 calc R
N7 N 0.4429(3) 0.77734(18) 0.7412(3) 0.0399(8) Uani 1 1 d .
H7N H 0.3635 0.7961 0.7269 0.048 Uiso 1 1 calc R
N8 N 0.5871(3) 0.6544(2) 0.7425(3) 0.0381(8) Uani 1 1 d .
H8N H 0.6483 0.6896 0.7656 0.046 Uiso 1 1 calc R
C55 C 0.3465(4) 0.9448(3) 0.8493(3) 0.0469(11) Uani 1 1 d .
C56 C 0.2994(4) 1.0289(3) 0.8697(4) 0.0569(12) Uani 1 1 d .
H56 H 0.2180 1.0361 0.9048 0.068 Uiso 1 1 calc R
C57 C 0.3737(5) 1.1025(3) 0.8377(4) 0.0675(14) Uani 1 1 d .
H57 H 0.3411 1.1602 0.8490 0.081 Uiso 1 1 calc R
C58 C 0.4976(4) 1.0922(3) 0.7884(4) 0.0579(12) Uani 1 1 d .
H58 H 0.5487 1.1423 0.7676 0.069 Uiso 1 1 calc R
C59 C 0.5428(4) 1.0062(3) 0.7712(3) 0.0442(10) Uani 1 1 d .
H59 H 0.6259 0.9988 0.7390 0.053 Uiso 1 1 calc R
C60 C 0.4694(3) 0.9307(2) 0.7999(3) 0.0386(10) Uani 1 1 d .
C61 C 0.5278(4) 0.8403(2) 0.7817(3) 0.0377(10) Uani 1 1 d .
C62 C 0.4669(3) 0.6877(2) 0.7199(3) 0.0365(9) Uani 1 1 d .
C63 C 0.6166(3) 0.5599(2) 0.7290(3) 0.0353(9) Uani 1 1 d .
C64 C 0.6921(3) 0.5340(3) 0.6382(3) 0.0403(10) Uani 1 1 d .
C65 C 0.7122(4) 0.4411(3) 0.6296(3) 0.0426(10) Uani 1 1 d .
H65 H 0.7642 0.4208 0.5713 0.051 Uiso 1 1 calc R
C66 C 0.6580(4) 0.3795(2) 0.7039(3) 0.0399(10) Uani 1 1 d .
C67 C 0.5825(4) 0.4059(2) 0.7955(3) 0.0410(10) Uani 1 1 d .
C68 C 0.5653(3) 0.4981(2) 0.8052(3) 0.0400(10) Uani 1 1 d .
H68 H 0.5171 0.5186 0.8657 0.048 Uiso 1 1 calc R
C69 C 0.7429(4) 0.6010(3) 0.5496(4) 0.0540(12) Uani 1 1 d .
H69 H 0.7313 0.6616 0.5781 0.065 Uiso 1 1 calc R
C70 C 0.6614(5) 0.5960(4) 0.4405(4) 0.0899(17) Uani 1 1 d .
H70A H 0.5692 0.6052 0.4567 0.135 Uiso 1 1 calc R
H70B H 0.6731 0.5377 0.4095 0.135 Uiso 1 1 calc R
H70C H 0.6910 0.6420 0.3873 0.135 Uiso 1 1 calc R
C71 C 0.8909(4) 0.5882(3) 0.5249(4) 0.0772(15) Uani 1 1 d .
H71A H 0.9021 0.5376 0.4779 0.116 Uiso 1 1 calc R
H71B H 0.9383 0.5773 0.5943 0.116 Uiso 1 1 calc R
H71C H 0.9248 0.6417 0.4870 0.116 Uiso 1 1 calc R
C72 C 0.5182(5) 0.3377(3) 0.8730(4) 0.0669(14) Uani 1 1 d .
H72A H 0.4703 0.3680 0.9301 0.100 Uiso 1 1 calc R
H72B H 0.5850 0.2995 0.9077 0.100 Uiso 1 1 calc R
H72C H 0.4578 0.3017 0.8311 0.100 Uiso 1 1 calc R

loop_
_atom_site_aniso_label
_atom_site_aniso_U_11
_atom_site_aniso_U_22
_atom_site_aniso_U_33
_atom_site_aniso_U_23
_atom_site_aniso_U_13
_atom_site_aniso_U_12
S1 0.0340(6) 0.0399(6) 0.0641(8) 0.0094(5) -0.0114(5) -0.0013(5)
F1 0.0516(14) 0.0526(16) 0.0804(19) -0.0006(13) 0.0265(13) 0.0023(12)
O1 0.0221(15) 0.0406(17) 0.077(2) 0.0068(14) -0.0003(13) -0.0032(12)
O2 0.080(2) 0.0363(19) 0.075(2) -0.0011(16) 0.0217(19) -0.0125(15)
N1 0.0253(17) 0.0319(19) 0.056(2) 0.0074(16) -0.0044(15) -0.0056(15)
N2 0.0199(16) 0.0297(19) 0.053(2) 0.0052(15) -0.0016(15) -0.0041(13)
C1 0.043(2) 0.031(2) 0.055(3) -0.002(2) 0.004(2) 0.003(2)
C2 0.055(3) 0.043(3) 0.083(4) 0.005(2) 0.004(3) -0.015(2)
C3 0.067(3) 0.034(3) 0.104(4) 0.006(3) 0.006(3) -0.008(2)
C4 0.055(3) 0.040(3) 0.102(4) -0.002(3) 0.007(3) 0.007(2)
C5 0.039(2) 0.036(3) 0.062(3) -0.003(2) 0.006(2) 0.0026(19)
C6 0.027(2) 0.031(2) 0.043(2) -0.0006(18) -0.0013(18) -0.0040(17)
C7 0.033(2) 0.034(2) 0.039(3) -0.0003(18) 0.0006(19) -0.0010(19)
C8 0.027(2) 0.036(2) 0.040(2) 0.0041(18) 0.0034(17) -0.0042(17)
C9 0.026(2) 0.035(2) 0.045(3) 0.0036(19) 0.0005(18) 0.0006(17)
C10 0.031(2) 0.036(2) 0.044(3) 0.0031(19) 0.0005(19) -0.0015(18)
C11 0.042(2) 0.041(3) 0.047(3) 0.006(2) 0.008(2) -0.0075(19)
C12 0.044(2) 0.031(3) 0.057(3) 0.001(2) -0.004(2) -0.0034(19)
C13 0.045(2) 0.035(3) 0.042(3) 0.0016(19) -0.002(2) -0.0040(19)
C14 0.035(2) 0.038(2) 0.044(3) 0.0060(19) 0.0015(19) -0.0076(18)
C15 0.060(3) 0.036(2) 0.050(3) 0.004(2) 0.015(2) -0.002(2)
C16 0.053(3) 0.082(4) 0.086(4) 0.003(3) 0.030(3) 0.014(3)
C17 0.077(4) 0.093(4) 0.083(4) -0.036(3) 0.006(3) 0.004(3)
C18 0.078(3) 0.045(3) 0.070(3) -0.013(2) 0.015(3) 0.000(2)
S2 0.0345(6) 0.0578(7) 0.0702(8) -0.0278(6) 0.0104(6) -0.0081(5)
F2 0.0579(16) 0.097(2) 0.081(2) -0.0120(16) -0.0282(15) 0.0178(16)
O3 0.0267(15) 0.0557(19) 0.079(2) -0.0203(16) 0.0084(14) -0.0056(13)
O4 0.101(3) 0.050(2) 0.057(2) -0.0167(15) 0.023(2) -0.0247(17)
N3 0.0208(16) 0.042(2) 0.057(2) -0.0154(17) 0.0004(15) -0.0054(14)
N4 0.0242(17) 0.043(2) 0.057(2) -0.0157(16) 0.0039(15) -0.0026(14)
C19 0.044(3) 0.065(3) 0.047(3) -0.010(2) 0.002(2) 0.001(2)
C20 0.048(3) 0.102(4) 0.055(3) -0.036(3) 0.000(2) -0.024(3)
C21 0.081(4) 0.059(4) 0.082(4) -0.038(3) 0.023(3) -0.030(3)
C22 0.085(4) 0.041(3) 0.082(4) -0.014(3) 0.018(3) -0.003(3)
C23 0.050(3) 0.046(3) 0.063(3) -0.012(2) -0.001(2) -0.001(2)
C24 0.034(2) 0.038(2) 0.039(2) -0.0110(19) 0.0029(19) -0.0027(18)
C25 0.035(2) 0.036(2) 0.046(3) -0.0037(19) 0.0000(19) 0.0013(19)
C26 0.029(2) 0.042(2) 0.046(3) -0.0075(19) -0.0052(18) 0.0000(18)
C27 0.028(2) 0.036(2) 0.050(3) -0.009(2) 0.0085(19) -0.0102(18)
C28 0.042(2) 0.049(3) 0.052(3) -0.005(2) 0.000(2) -0.014(2)
C29 0.057(3) 0.057(3) 0.044(3) -0.010(2) 0.006(2) -0.019(2)
C30 0.058(3) 0.030(3) 0.052(3) -0.005(2) 0.021(2) -0.018(2)
C31 0.047(3) 0.035(3) 0.052(3) -0.002(2) 0.013(2) -0.005(2)
C32 0.037(2) 0.046(3) 0.042(3) -0.004(2) 0.0069(19) -0.0049(19)
C33 0.078(4) 0.051(3) 0.064(3) -0.010(2) -0.017(3) -0.003(3)
C34 0.098(4) 0.131(6) 0.129(6) 0.070(5) 0.022(4) -0.013(4)
C35 0.067(4) 0.104(5) 0.105(5) 0.015(4) -0.013(3) 0.009(3)
C36 0.082(4) 0.054(3) 0.094(4) -0.001(3) 0.011(3) 0.004(3)
S3 0.0352(6) 0.0514(7) 0.0700(8) 0.0206(6) 0.0105(5) 0.0072(5)
F3 0.0587(16) 0.0781(19) 0.079(2) 0.0047(15) -0.0211(14) -0.0039(14)
O5 0.0281(16) 0.067(2) 0.097(3) 0.0332(18) 0.0116(15) 0.0095(15)
O6 0.087(2) 0.0460(19) 0.0468(19) 0.0079(14) 0.0117(18) 0.0242(16)
N5 0.0238(16) 0.0346(19) 0.061(2) 0.0144(16) 0.0005(15) 0.0052(14)
N6 0.0245(17) 0.044(2) 0.052(2) 0.0140(16) 0.0003(15) 0.0026(15)
C37 0.043(3) 0.045(3) 0.054(3) 0.007(2) 0.001(2) 0.001(2)
C38 0.054(3) 0.071(4) 0.051(3) 0.022(3) -0.004(2) 0.020(3)
C39 0.080(4) 0.058(4) 0.074(4) 0.023(3) 0.009(3) 0.025(3)
C40 0.073(3) 0.041(3) 0.088(4) 0.011(3) 0.013(3) 0.000(3)
C41 0.044(3) 0.047(3) 0.068(3) 0.010(2) -0.002(2) -0.003(2)
C42 0.031(2) 0.039(2) 0.044(3) 0.0095(19) 0.0018(19) -0.0007(18)
C43 0.033(2) 0.038(2) 0.048(3) 0.006(2) -0.001(2) -0.0002(19)
C44 0.030(2) 0.041(2) 0.047(3) 0.0042(19) 0.0008(18) 0.0085(18)
C45 0.027(2) 0.036(2) 0.049(3) 0.010(2) 0.0070(19) 0.0064(18)
C46 0.037(2) 0.043(3) 0.045(3) 0.003(2) 0.001(2) 0.0092(19)
C47 0.057(3) 0.043(3) 0.042(3) 0.002(2) -0.004(2) 0.015(2)
C48 0.058(3) 0.034(3) 0.044(3) 0.009(2) 0.016(2) 0.019(2)
C49 0.043(2) 0.044(3) 0.040(3) 0.004(2) 0.010(2) 0.003(2)
C50 0.031(2) 0.049(3) 0.045(3) 0.003(2) 0.0012(19) 0.0064(19)
C51 0.073(3) 0.045(3) 0.069(4) -0.001(2) -0.020(3) 0.010(2)
C52 0.104(5) 0.122(5) 0.126(6) -0.077(4) 0.022(4) 0.007(4)
C53 0.060(3) 0.093(4) 0.096(4) -0.019(3) -0.012(3) -0.008(3)
C54 0.076(3) 0.049(3) 0.083(4) -0.005(3) 0.000(3) -0.004(3)
S4 0.0366(6) 0.0438(6) 0.0683(8) -0.0178(6) -0.0112(5) 0.0041(5)
F4 0.0510(14) 0.0552(16) 0.089(2) -0.0112(14) 0.0305(14) -0.0059(12)
O7 0.0214(15) 0.0480(18) 0.086(2) -0.0109(15) -0.0032(14) 0.0027(13)
O8 0.076(2) 0.0370(18) 0.076(2) -0.0051(15) 0.0237(18) 0.0087(15)
N7 0.0298(17) 0.0311(19) 0.060(2) -0.0132(16) -0.0010(16) 0.0050(15)
N8 0.0220(17) 0.0352(19) 0.058(2) -0.0098(15) 0.0003(15) 0.0029(14)
C55 0.045(3) 0.041(3) 0.056(3) -0.009(2) 0.000(2) -0.004(2)
C56 0.043(3) 0.049(3) 0.080(4) -0.017(2) 0.003(2) 0.008(2)
C57 0.066(3) 0.037(3) 0.100(4) -0.016(3) -0.004(3) 0.010(2)
C58 0.058(3) 0.037(3) 0.079(3) -0.005(2) -0.002(3) -0.001(2)
C59 0.034(2) 0.046(3) 0.053(3) -0.002(2) 0.004(2) -0.003(2)
C60 0.030(2) 0.036(2) 0.050(3) -0.0072(19) -0.0004(19) 0.0015(19)
C61 0.037(2) 0.036(2) 0.041(3) -0.0046(19) 0.007(2) -0.0033(19)
C62 0.030(2) 0.041(2) 0.039(2) -0.0054(18) 0.0008(18) -0.0001(18)
C63 0.030(2) 0.031(2) 0.045(3) -0.0049(19) -0.0021(19) 0.0009(17)
C64 0.032(2) 0.043(3) 0.047(3) -0.007(2) 0.0037(19) 0.0016(19)
C65 0.039(2) 0.038(3) 0.052(3) -0.010(2) 0.008(2) 0.0067(19)
C66 0.039(2) 0.028(2) 0.053(3) -0.006(2) 0.000(2) 0.0111(19)
C67 0.044(2) 0.034(2) 0.045(3) -0.002(2) 0.002(2) 0.0018(19)
C68 0.037(2) 0.039(3) 0.044(3) -0.0045(19) 0.0033(19) 0.0013(18)
C69 0.066(3) 0.040(3) 0.057(3) -0.007(2) 0.025(3) -0.003(2)
C70 0.088(4) 0.113(5) 0.066(4) 0.027(3) -0.005(3) 0.002(3)
C71 0.054(3) 0.092(4) 0.087(4) -0.014(3) 0.029(3) -0.015(3)
C72 0.089(4) 0.045(3) 0.067(3) 0.000(2) 0.021(3) -0.002(3)

loop_
_atom_type_symbol
_atom_type_description
_atom_type_scat_dispersion_real
_atom_type_scat_dispersion_imag
_atom_type_scat_source
S S 0.1246 0.1234 'International Tables Vol C Tables 4.2.6.8 and 6.1.1.4'
O O 0.0106 0.0060 'International Tables Vol C Tables 4.2.6.8 and 6.1.1.4'
N N 0.0061 0.0033 'International Tables Vol C Tables 4.2.6.8 and 6.1.1.4'
F F 0.0171 0.0103 'International Tables Vol C Tables 4.2.6.8 and 6.1.1.4'
H H 0.0000 0.0000 'International Tables Vol C Tables 4.2.6.8 and 6.1.1.4'
C C 0.0033 0.0016 'International Tables Vol C Tables 4.2.6.8 and 6.1.1.4'

loop_
_geom_angle_atom_site_label_1
_geom_angle_atom_site_label_2
_geom_angle_atom_site_label_3
_geom_angle
C12 O2 H2O 109.5
C8 N1 C7 128.6(3)
C8 N1 H1N 115.7
C7 N1 H1N 115.7
C8 N2 C9 121.8(3)
C8 N2 H2N 119.1
C9 N2 H2N 119.1
C2 C1 F1 118.2(4)
C2 C1 C6 123.6(4)
F1 C1 C6 118.1(3)
C1 C2 C3 119.0(4)
C1 C2 H2 120.5
C3 C2 H2 120.5
C2 C3 C4 119.7(4)
C2 C3 H3 120.1
C4 C3 H3 120.1
C5 C4 C3 120.0(4)
C5 C4 H4 120.0
C3 C4 H4 120.0
C4 C5 C6 121.6(4)
C4 C5 H5 119.2
C6 C5 H5 119.2
C1 C6 C5 116.0(3)
C1 C6 C7 125.4(3)
C5 C6 C7 118.4(3)
O1 C7 N1 122.1(3)
O1 C7 C6 122.3(3)
N1 C7 C6 115.5(3)
N2 C8 N1 118.9(3)
N2 C8 S1 122.5(3)
N1 C8 S1 118.6(3)
C14 C9 C10 120.2(3)
C14 C9 N2 119.1(3)
C10 C9 N2 120.7(3)
C11 C10 C9 116.6(3)
C11 C10 C15 121.4(3)
C9 C10 C15 121.9(3)
C12 C11 C10 121.8(4)
C12 C11 H11 119.1
C10 C11 H11 119.1
O2 C12 C11 122.8(4)
O2 C12 C13 115.7(4)
C11 C12 C13 121.5(4)
C14 C13 C12 116.4(4)
C14 C13 C18 123.5(4)
C12 C13 C18 120.1(4)
C13 C14 C9 123.4(4)
C13 C14 H14 118.3
C9 C14 H14 118.3
C10 C15 C16 113.7(4)
C10 C15 C17 110.6(3)
C16 C15 C17 110.0(4)
C10 C15 H15 107.4
C16 C15 H15 107.4
C17 C15 H15 107.4
C15 C16 H16A 109.5
C15 C16 H16B 109.5
H16A C16 H16B 109.5
C15 C16 H16C 109.5
H16A C16 H16C 109.5
H16B C16 H16C 109.5
C15 C17 H17A 109.5
C15 C17 H17B 109.5
H17A C17 H17B 109.5
C15 C17 H17C 109.5
H17A C17 H17C 109.5
H17B C17 H17C 109.5
C13 C18 H18A 109.5
C13 C18 H18B 109.5
H18A C18 H18B 109.5
C13 C18 H18C 109.5
H18A C18 H18C 109.5
H18B C18 H18C 109.5
C30 O4 H4O 109.5
C26 N3 C25 129.5(3)
C26 N3 H3N 115.2
C25 N3 H3N 115.2
C26 N4 C27 122.0(3)
C26 N4 H4N 119.0
C27 N4 H4N 119.0
C20 C19 F2 119.5(4)
C20 C19 C24 121.9(4)
F2 C19 C24 118.5(4)
C21 C20 C19 121.0(5)
C21 C20 H20 119.5
C19 C20 H20 119.5
C20 C21 C22 119.4(4)
C20 C21 H21 120.3
C22 C21 H21 120.3
C23 C22 C21 118.8(4)
C23 C22 H22 120.6
C21 C22 H22 120.6
C22 C23 C24 121.9(4)
C22 C23 H23 119.1
C24 C23 H23 119.1
C23 C24 C19 117.0(3)
C23 C24 C25 119.6(3)
C19 C24 C25 123.4(4)
O3 C25 N3 123.0(3)
O3 C25 C24 121.3(3)
N3 C25 C24 115.6(3)
N4 C26 N3 117.3(3)
N4 C26 S2 123.8(3)
N3 C26 S2 118.9(3)
C32 C27 C28 121.9(4)
C32 C27 N4 118.3(4)
C28 C27 N4 119.7(4)
C27 C28 C29 115.7(4)
C27 C28 C33 124.7(4)
C29 C28 C33 119.6(4)
C30 C29 C28 121.8(4)
C30 C29 H29 119.1
C28 C29 H29 119.1
C29 C30 C31 122.5(4)
C29 C30 O4 120.7(4)
C31 C30 O4 116.7(4)
C32 C31 C30 115.2(4)
C32 C31 C36 121.9(4)
C30 C31 C36 122.8(4)
C27 C32 C31 122.8(4)
C27 C32 H32 118.6
C31 C32 H32 118.6
C28 C33 C34 111.6(4)
C28 C33 C35 114.2(4)
C34 C33 C35 109.9(4)
C28 C33 H33 106.9
C34 C33 H33 106.9
C35 C33 H33 106.9
C33 C34 H34A 109.5
C33 C34 H34B 109.5
H34A C34 H34B 109.5
C33 C34 H34C 109.5
H34A C34 H34C 109.5
H34B C34 H34C 109.5
C33 C35 H35A 109.5
C33 C35 H35B 109.5
H35A C35 H35B 109.5
C33 C35 H35C 109.5
H35A C35 H35C 109.5
H35B C35 H35C 109.5
C31 C36 H36A 109.5
C31 C36 H36B 109.5
H36A C36 H36B 109.5
C31 C36 H36C 109.5
H36A C36 H36C 109.5
H36B C36 H36C 109.5
C48 O6 H6O 109.5
C43 N5 C44 130.0(3)
C43 N5 H5N 115.0
C44 N5 H5N 115.0
C44 N6 C45 122.8(3)
C44 N6 H6N 118.6
C45 N6 H6N 118.6
C38 C37 F3 119.7(4)
C38 C37 C42 122.4(4)
F3 C37 C42 117.9(3)
C37 C38 C39 120.4(4)
C37 C38 H38 119.8
C39 C38 H38 119.8
C38 C39 C40 119.8(4)
C38 C39 H39 120.1
C40 C39 H39 120.1
C41 C40 C39 119.0(4)
C41 C40 H40 120.5
C39 C40 H40 120.5
C42 C41 C40 121.9(4)
C42 C41 H41 119.1
C40 C41 H41 119.1
C41 C42 C37 116.5(4)
C41 C42 C43 119.6(3)
C37 C42 C43 123.9(3)
O5 C43 N5 122.1(3)
O5 C43 C42 121.5(3)
N5 C43 C42 116.3(3)
N6 C44 N5 117.0(3)
N6 C44 S3 123.7(3)
N5 C44 S3 119.3(3)
C50 C45 C46 120.7(3)
C50 C45 N6 118.6(4)
C46 C45 N6 120.7(3)
C47 C46 C45 116.7(4)
C47 C46 C51 120.4(4)
C45 C46 C51 122.9(3)
C46 C47 C48 122.3(4)
C46 C47 H47 118.9
C48 C47 H47 118.9
C47 C48 O6 121.3(4)
C47 C48 C49 121.3(4)
O6 C48 C49 117.4(4)
C50 C49 C48 115.9(4)
C50 C49 C54 122.2(4)
C48 C49 C54 121.9(4)
C45 C50 C49 123.2(4)
C45 C50 H50 118.4
C49 C50 H50 118.4
C53 C51 C52 111.0(4)
C53 C51 C46 112.7(4)
C52 C51 C46 109.5(4)
C53 C51 H51 107.8
C52 C51 H51 107.8
C46 C51 H51 107.8
C51 C52 H52A 109.5
C51 C52 H52B 109.5
H52A C52 H52B 109.5
C51 C52 H52C 109.5
H52A C52 H52C 109.5
H52B C52 H52C 109.5
C51 C53 H53A 109.5
C51 C53 H53B 109.5
H53A C53 H53B 109.5
C51 C53 H53C 109.5
H53A C53 H53C 109.5
H53B C53 H53C 109.5
C49 C54 H54A 109.5
C49 C54 H54B 109.5
H54A C54 H54B 109.5
C49 C54 H54C 109.5
H54A C54 H54C 109.5
H54B C54 H54C 109.5
C66 O8 H8O 109.5
C61 N7 C62 129.0(3)
C61 N7 H7N 115.5
C62 N7 H7N 115.5
C62 N8 C63 121.2(3)
C62 N8 H8N 119.4
C63 N8 H8N 119.4
F4 C55 C56 118.3(4)
F4 C55 C60 119.1(3)
C56 C55 C60 122.5(4)
C55 C56 C57 119.0(4)
C55 C56 H56 120.5
C57 C56 H56 120.5
C56 C57 C58 120.8(4)
C56 C57 H57 119.6
C58 C57 H57 119.6
C59 C58 C57 118.5(4)
C59 C58 H58 120.8
C57 C58 H58 120.8
C60 C59 C58 122.3(4)
C60 C59 H59 118.9
C58 C59 H59 118.9
C59 C60 C55 116.9(3)
C59 C60 C61 118.6(3)
C55 C60 C61 124.4(3)
O7 C61 N7 122.5(3)
O7 C61 C60 121.6(3)
N7 C61 C60 115.9(3)
N8 C62 N7 118.3(3)
N8 C62 S4 123.0(3)
N7 C62 S4 118.7(3)
C68 C63 C64 121.8(3)
C68 C63 N8 118.3(3)
C64 C63 N8 119.9(3)
C63 C64 C65 116.0(3)
C63 C64 C69 122.5(3)
C65 C64 C69 121.4(4)
C66 C65 C64 122.1(4)
C66 C65 H65 119.0
C64 C65 H65 119.0
C65 C66 O8 123.8(4)
C65 C66 C67 121.7(3)
O8 C66 C67 114.5(3)
C68 C67 C66 116.1(3)
C68 C67 C72 122.7(4)
C66 C67 C72 121.1(3)
C63 C68 C67 122.3(4)
C63 C68 H68 118.8
C67 C68 H68 118.8
C64 C69 C71 112.6(4)
C64 C69 C70 110.8(4)
C71 C69 C70 110.2(4)
C64 C69 H69 107.7
C71 C69 H69 107.7
C70 C69 H69 107.7
C69 C70 H70A 109.5
C69 C70 H70B 109.5
H70A C70 H70B 109.5
C69 C70 H70C 109.5
H70A C70 H70C 109.5
H70B C70 H70C 109.5
C69 C71 H71A 109.5
C69 C71 H71B 109.5
H71A C71 H71B 109.5
C69 C71 H71C 109.5
H71A C71 H71C 109.5
H71B C71 H71C 109.5
C67 C72 H72A 109.5
C67 C72 H72B 109.5
H72A C72 H72B 109.5
C67 C72 H72C 109.5
H72A C72 H72C 109.5
H72B C72 H72C 109.5

loop_
_geom_bond_atom_site_label_1
_geom_bond_atom_site_label_2
_geom_bond_distance
S1 C8 1.685(4)
F1 C1 1.362(4)
O1 C7 1.211(4)
O2 C12 1.371(4)
O2 H2O 0.8200
N1 C8 1.371(4)
N1 C7 1.381(4)
N1 H1N 0.8600
N2 C8 1.332(4)
N2 C9 1.426(4)
N2 H2N 0.8600
C1 C2 1.344(5)
C1 C6 1.392(5)
C2 C3 1.375(6)
C2 H2 0.9300
C3 C4 1.394(6)
C3 H3 0.9300
C4 C5 1.353(5)
C4 H4 0.9300
C5 C6 1.395(5)
C5 H5 0.9300
C6 C7 1.477(5)
C9 C14 1.376(5)
C9 C10 1.400(5)
C10 C11 1.396(5)
C10 C15 1.505(5)
C11 C12 1.374(5)
C11 H11 0.9300
C12 C13 1.391(5)
C13 C14 1.372(5)
C13 C18 1.496(5)
C14 H14 0.9300
C15 C16 1.523(5)
C15 C17 1.538(6)
C15 H15 0.9800
C16 H16A 0.9600
C16 H16B 0.9600
C16 H16C 0.9600
C17 H17A 0.9600
C17 H17B 0.9600
C17 H17C 0.9600
C18 H18A 0.9600
C18 H18B 0.9600
C18 H18C 0.9600
S2 C26 1.671(4)
F2 C19 1.368(5)
O3 C25 1.220(4)
O4 C30 1.394(4)
O4 H4O 0.8200
N3 C26 1.375(4)
N3 C25 1.381(4)
N3 H3N 0.8600
N4 C26 1.336(4)
N4 C27 1.448(4)
N4 H4N 0.8600
C19 C20 1.349(6)
C19 C24 1.376(5)
C20 C21 1.347(6)
C20 H20 0.9300
C21 C22 1.393(7)
C21 H21 0.9300
C22 C23 1.370(5)
C22 H22 0.9300
C23 C24 1.376(5)
C23 H23 0.9300
C24 C25 1.499(5)
C27 C32 1.364(5)
C27 C28 1.383(5)
C28 C29 1.400(5)
C28 C33 1.500(6)
C29 C30 1.362(6)
C29 H29 0.9300
C30 C31 1.387(6)
C31 C32 1.387(5)
C31 C36 1.502(5)
C32 H32 0.9300
C33 C34 1.517(6)
C33 C35 1.521(6)
C33 H33 0.9800
C34 H34A 0.9600
C34 H34B 0.9600
C34 H34C 0.9600
C35 H35A 0.9600
C35 H35B 0.9600
C35 H35C 0.9600
C36 H36A 0.9600
C36 H36B 0.9600
C36 H36C 0.9600
S3 C44 1.667(4)
F3 C37 1.359(4)
O5 C43 1.225(4)
O6 C48 1.385(4)
O6 H6O 0.8200
N5 C43 1.373(4)
N5 C44 1.385(4)
N5 H5N 0.8600
N6 C44 1.334(4)
N6 C45 1.431(4)
N6 H6N 0.8600
C37 C38 1.348(5)
C37 C42 1.393(5)
C38 C39 1.354(6)
C38 H38 0.9300
C39 C40 1.386(6)
C39 H39 0.9300
C40 C41 1.380(5)
C40 H40 0.9300
C41 C42 1.374(5)
C41 H41 0.9300
C42 C43 1.479(5)
C45 C50 1.372(5)
C45 C46 1.395(5)
C46 C47 1.374(5)
C46 C51 1.519(5)
C47 C48 1.383(5)
C47 H47 0.9300
C48 C49 1.392(5)
C49 C50 1.381(5)
C49 C54 1.496(5)
C50 H50 0.9300
C51 C53 1.514(6)
C51 C52 1.519(6)
C51 H51 0.9800
C52 H52A 0.9600
C52 H52B 0.9600
C52 H52C 0.9600
C53 H53A 0.9600
C53 H53B 0.9600
C53 H53C 0.9600
C54 H54A 0.9600
C54 H54B 0.9600
C54 H54C 0.9600
S4 C62 1.674(4)
F4 C55 1.360(4)
O7 C61 1.221(4)
O8 C66 1.375(4)
O8 H8O 0.8200
N7 C61 1.367(4)
N7 C62 1.383(4)
N7 H7N 0.8600
N8 C62 1.329(4)
N8 C63 1.446(4)
N8 H8N 0.8600
C55 C56 1.365(5)
C55 C60 1.390(5)
C56 C57 1.365(6)
C56 H56 0.9300
C57 C58 1.392(6)
C57 H57 0.9300
C58 C59 1.376(5)
C58 H58 0.9300
C59 C60 1.374(5)
C59 H59 0.9300
C60 C61 1.487(5)
C63 C68 1.366(5)
C63 C64 1.389(5)
C64 C65 1.399(5)
C64 C69 1.510(5)
C65 C66 1.361(5)
C65 H65 0.9300
C66 C67 1.399(5)
C67 C68 1.386(5)
C67 C72 1.491(5)
C68 H68 0.9300
C69 C71 1.533(6)
C69 C70 1.536(6)
C69 H69 0.9800
C70 H70A 0.9600
C70 H70B 0.9600
C70 H70C 0.9600
C71 H71A 0.9600
C71 H71B 0.9600
C71 H71C 0.9600
C72 H72A 0.9600
C72 H72B 0.9600
C72 H72C 0.9600

loop_
_geom_torsion_atom_site_label_1
_geom_torsion_atom_site_label_2
_geom_torsion_atom_site_label_3
_geom_torsion_atom_site_label_4
_geom_torsion
F1 C1 C2 C3 177.2(4)
C6 C1 C2 C3 1.3(7)
C1 C2 C3 C4 -1.1(7)
C2 C3 C4 C5 0.1(7)
C3 C4 C5 C6 0.6(7)
C2 C1 C6 C5 -0.6(6)
F1 C1 C6 C5 -176.4(3)
C2 C1 C6 C7 174.7(4)
F1 C1 C6 C7 -1.2(6)
C4 C5 C6 C1 -0.4(6)
C4 C5 C6 C7 -176.0(4)
C8 N1 C7 O1 6.4(6)
C8 N1 C7 C6 -174.9(3)
C1 C6 C7 O1 -138.5(4)
C5 C6 C7 O1 36.6(6)
C1 C6 C7 N1 42.8(5)
C5 C6 C7 N1 -142.1(3)
C9 N2 C8 N1 176.5(3)
C9 N2 C8 S1 -3.8(5)
C7 N1 C8 N2 0.1(6)
C7 N1 C8 S1 -179.7(3)
C8 N2 C9 C14 -69.1(5)
C8 N2 C9 C10 109.0(4)
C14 C9 C10 C11 0.1(5)
N2 C9 C10 C11 -178.0(3)
C14 C9 C10 C15 177.0(3)
N2 C9 C10 C15 -1.1(5)
C9 C10 C11 C12 1.7(5)
C15 C10 C11 C12 -175.3(4)
C10 C11 C12 O2 177.0(4)
C10 C11 C12 C13 -1.2(6)
O2 C12 C13 C14 -179.4(3)
C11 C12 C13 C14 -1.1(6)
O2 C12 C13 C18 -2.9(6)
C11 C12 C13 C18 175.4(4)
C12 C13 C14 C9 2.9(6)
C18 C13 C14 C9 -173.5(4)
C10 C9 C14 C13 -2.4(6)
N2 C9 C14 C13 175.7(3)
C11 C10 C15 C16 -48.2(5)
C9 C10 C15 C16 135.0(4)
C11 C10 C15 C17 76.1(5)
C9 C10 C15 C17 -100.6(4)
F2 C19 C20 C21 178.5(4)
C24 C19 C20 C21 1.5(7)
C19 C20 C21 C22 -1.2(8)
C20 C21 C22 C23 0.0(7)
C21 C22 C23 C24 1.0(7)
C22 C23 C24 C19 -0.7(6)
C22 C23 C24 C25 179.3(4)
C20 C19 C24 C23 -0.6(6)
F2 C19 C24 C23 -177.5(4)
C20 C19 C24 C25 179.4(4)
F2 C19 C24 C25 2.4(6)
C26 N3 C25 O3 4.2(6)
C26 N3 C25 C24 179.5(4)
C23 C24 C25 O3 44.9(6)
C19 C24 C25 O3 -135.1(4)
C23 C24 C25 N3 -130.5(4)
C19 C24 C25 N3 49.6(5)
C27 N4 C26 N3 174.6(3)
C27 N4 C26 S2 -6.2(5)
C25 N3 C26 N4 1.7(6)
C25 N3 C26 S2 -177.6(3)
C26 N4 C27 C32 -78.0(5)
C26 N4 C27 C28 102.3(4)
C32 C27 C28 C29 -0.2(6)
N4 C27 C28 C29 179.5(3)
C32 C27 C28 C33 178.8(4)
N4 C27 C28 C33 -1.5(6)
C27 C28 C29 C30 1.8(6)
C33 C28 C29 C30 -177.2(4)
C28 C29 C30 C31 -2.0(6)
C28 C29 C30 O4 176.1(4)
C29 C30 C31 C32 0.3(6)
O4 C30 C31 C32 -177.8(3)
C29 C30 C31 C36 180.0(4)
O4 C30 C31 C36 1.8(6)
C28 C27 C32 C31 -1.5(6)
N4 C27 C32 C31 178.8(3)
C30 C31 C32 C27 1.4(6)
C36 C31 C32 C27 -178.3(4)
C27 C28 C33 C34 -106.4(5)
C29 C28 C33 C34 72.6(6)
C27 C28 C33 C35 128.3(5)
C29 C28 C33 C35 -52.8(6)
F3 C37 C38 C39 178.9(4)
C42 C37 C38 C39 0.1(7)
C37 C38 C39 C40 -1.1(7)
C38 C39 C40 C41 0.4(7)
C39 C40 C41 C42 1.4(7)
C40 C41 C42 C37 -2.4(6)
C40 C41 C42 C43 178.9(4)
C38 C37 C42 C41 1.6(6)
F3 C37 C42 C41 -177.2(4)
C38 C37 C42 C43 -179.7(4)
F3 C37 C42 C43 1.4(6)
C44 N5 C43 O5 2.3(7)
C44 N5 C43 C42 178.8(4)
C41 C42 C43 O5 44.9(6)
C37 C42 C43 O5 -133.7(4)
C41 C42 C43 N5 -131.7(4)
C37 C42 C43 N5 49.7(6)
C45 N6 C44 N5 175.6(3)
C45 N6 C44 S3 -6.5(5)
C43 N5 C44 N6 1.3(6)
C43 N5 C44 S3 -176.7(3)
C44 N6 C45 C50 -75.8(5)
C44 N6 C45 C46 103.2(4)
C50 C45 C46 C47 -1.3(5)
N6 C45 C46 C47 179.7(3)
C50 C45 C46 C51 177.3(4)
N6 C45 C46 C51 -1.7(6)
C45 C46 C47 C48 2.0(6)
C51 C46 C47 C48 -176.7(4)
C46 C47 C48 O6 176.8(3)
C46 C47 C48 C49 -1.5(6)
C47 C48 C49 C50 0.2(6)
O6 C48 C49 C50 -178.1(3)
C47 C48 C49 C54 179.1(4)
O6 C48 C49 C54 0.7(6)
C46 C45 C50 C49 0.2(6)
N6 C45 C50 C49 179.1(3)
C48 C49 C50 C45 0.4(6)
C54 C49 C50 C45 -178.4(4)
C47 C46 C51 C53 -51.0(6)
C45 C46 C51 C53 130.5(4)
C47 C46 C51 C52 73.1(5)
C45 C46 C51 C52 -105.4(5)
F4 C55 C56 C57 178.1(4)
C60 C55 C56 C57 1.9(7)
C55 C56 C57 C58 -2.1(7)
C56 C57 C58 C59 0.9(7)
C57 C58 C59 C60 0.6(7)
C58 C59 C60 C55 -0.9(6)
C58 C59 C60 C61 -178.0(4)
F4 C55 C60 C59 -176.6(3)
C56 C55 C60 C59 -0.4(6)
F4 C55 C60 C61 0.4(6)
C56 C55 C60 C61 176.6(4)
C62 N7 C61 O7 2.8(6)
C62 N7 C61 C60 -177.4(3)
C59 C60 C61 O7 40.2(6)
C55 C60 C61 O7 -136.8(4)
C59 C60 C61 N7 -139.6(4)
C55 C60 C61 N7 43.5(5)
C63 N8 C62 N7 176.1(3)
C63 N8 C62 S4 -3.2(5)
C61 N7 C62 N8 1.3(6)
C61 N7 C62 S4 -179.3(3)
C62 N8 C63 C68 -72.6(5)
C62 N8 C63 C64 105.4(4)
C68 C63 C64 C65 0.0(5)
N8 C63 C64 C65 -178.0(3)
C68 C63 C64 C69 176.4(4)
N8 C63 C64 C69 -1.6(5)
C63 C64 C65 C66 1.8(6)
C69 C64 C65 C66 -174.6(4)
C64 C65 C66 O8 177.0(4)
C64 C65 C66 C67 -2.2(6)
C65 C66 C67 C68 0.7(6)
O8 C66 C67 C68 -178.6(3)
C65 C66 C67 C72 177.0(4)
O8 C66 C67 C72 -2.3(6)
C64 C63 C68 C67 -1.5(6)
N8 C63 C68 C67 176.5(3)
C66 C67 C68 C63 1.1(6)
C72 C67 C68 C63 -175.1(4)
C63 C64 C69 C71 131.7(4)
C65 C64 C69 C71 -52.2(5)
C63 C64 C69 C70 -104.5(4)
C65 C64 C69 C70 71.7(5)
